data_7707759
loop_
_publ_author_name
'Chan, Tek Long'
'Lu, Zhenpin'
'Xie, Zuowei'

_publ_section_title
;
 Synthesis and structure of metallacarboranes bearing carborane-fused
 cyclopentenyl and dicarbollyl-fused cyclopentene ligands.
;
_journal_issue 30
_journal_name_full 'Dalton transactions (Cambridge, England : 2003)'
_journal_page_first 10615
_journal_page_last 10620
_journal_paper_doi 10.1039/d1dt01592c
_journal_volume 50
_journal_year 2021
_chemical_formula_sum 'C6 H16 B10'
_chemical_formula_weight 196.29
_space_group_IT_number 2
_space_group_name_Hall '-P 1'
_space_group_name_H-M_alt 'P -1'
_symmetry_cell_setting triclinic
_symmetry_space_group_name_H-M 'P -1'
_atom_sites_solution_hydrogens geom
_atom_sites_solution_primary direct
_atom_sites_solution_secondary difmap
_audit_creation_method SHELXL-97
_audit_update_record
;
2021-04-14 deposited with the CCDC.	2021-06-29 downloaded from the CCDC.
;
_cell_angle_alpha 75.051(3)
_cell_angle_beta 86.238(3)
_cell_angle_gamma 69.071(3)
_cell_formula_units_Z 2
_cell_length_a 7.1320(13)
_cell_length_b 7.9809(14)
_cell_length_c 11.866(2)
_cell_measurement_reflns_used 65
_cell_measurement_temperature 296(2)
_cell_measurement_theta_max 15
_cell_measurement_theta_min 15
_cell_volume 609.24(19)
_computing_cell_refinement 'BRUKER KAPPA APEXII DUO DIFFRACTOMETER'
_computing_data_collection 'BRUKER KAPPA APEXII DUO DIFFRACTOMETER'
_computing_data_reduction 'BRUKER KAPPA APEXII DUO DIFFRACTOMETER'
_computing_molecular_graphics 'SIEMENS SHELXTL'
_computing_publication_material 'SIEMENS SHELXTL'
_computing_structure_refinement 'SHELXL-97 (Sheldrick, 2008)'
_computing_structure_solution 'SHELXS-97 (Sheldrick, 2008)'
_diffrn_ambient_temperature 296(2)
_diffrn_measured_fraction_theta_full 0.986
_diffrn_measured_fraction_theta_max 0.986
_diffrn_measurement_device_type 'BRUKER KAPPA APEXII DUO DIFFRACTOMETER'
_diffrn_measurement_method 'PHI & OMEGA SCAN'
_diffrn_radiation_monochromator graphite
_diffrn_radiation_source 'fine-focus sealed tube'
_diffrn_radiation_type MoK\a
_diffrn_radiation_wavelength 0.71073
_diffrn_reflns_av_R_equivalents 0.0767
_diffrn_reflns_av_sigmaI/netI 0.0775
_diffrn_reflns_limit_h_max 8
_diffrn_reflns_limit_h_min -8
_diffrn_reflns_limit_k_max 9
_diffrn_reflns_limit_k_min -9
_diffrn_reflns_limit_l_max 13
_diffrn_reflns_limit_l_min -14
_diffrn_reflns_number 6647
_diffrn_reflns_theta_full 25.25
_diffrn_reflns_theta_max 25.25
_diffrn_reflns_theta_min 2.82
_exptl_absorpt_coefficient_mu 0.048
_exptl_absorpt_correction_T_max 0.7149
_exptl_absorpt_correction_T_min 0.4869
_exptl_absorpt_correction_type multi-scan
_exptl_crystal_colour colourless
_exptl_crystal_density_diffrn 1.070
_exptl_crystal_density_method 'not measured'
_exptl_crystal_description block
_exptl_crystal_F_000 204
_exptl_crystal_size_max 0.50
_exptl_crystal_size_mid 0.40
_exptl_crystal_size_min 0.30
_refine_diff_density_max 0.272
_refine_diff_density_min -0.316
_refine_diff_density_rms 0.071
_refine_ls_extinction_coef 0.56(12)
_refine_ls_extinction_expression Fc^*^=kFc[1+0.001xFc^2^\l^3^/sin(2\q)]^-1/4^
_refine_ls_extinction_method SHELXL
_refine_ls_goodness_of_fit_ref 1.034
_refine_ls_hydrogen_treatment riding
_refine_ls_matrix_type full
_refine_ls_number_parameters 146
_refine_ls_number_reflns 2172
_refine_ls_number_restraints 0
_refine_ls_restrained_S_all 1.034
_refine_ls_R_factor_all 0.0981
_refine_ls_R_factor_gt 0.0877
_refine_ls_shift/su_max 0.000
_refine_ls_shift/su_mean 0.000
_refine_ls_structure_factor_coef Fsqd
_refine_ls_weighting_details 'calc w=1/[\s^2^(Fo^2^)+(0.1889P)^2^+0.0234P] where P=(Fo^2^+2Fc^2^)/3'
_refine_ls_weighting_scheme calc
_refine_ls_wR_factor_gt 0.2358
_refine_ls_wR_factor_ref 0.2512
_reflns_number_gt 1748
_reflns_number_total 2172
_reflns_threshold_expression >2sigma(I)
_cod_data_source_file d1dt01592c2.cif
_cod_data_source_block 2
_cod_depositor_comments
;
The following automatic conversions were performed:

data item '_symmetry_cell_setting' value 'Triclinic' was changed to
'triclinic' in accordance with the
/home/data/users/saulius/crontab/automatic-downloads/rss-feeds/RSC/lib/dictionaries/cif_core.dic
dictionary named 'cif_core.dic' version 2.4.2 last updated on
2011-04-26.

Automatic conversion script
Id: cif_fix_values 7556 2019-12-06 15:28:31Z antanas 

 Adding full bibliography for 7707759--7707764.cif.
;
_cod_original_cell_volume 609.23(19)
_cod_original_sg_symbol_H-M P-1
_cod_database_code 7707759

loop_
_symmetry_equiv_pos_as_xyz
'x, y, z'
'-x, -y, -z'

loop_
_atom_site_label
_atom_site_type_symbol
_atom_site_fract_x
_atom_site_fract_y
_atom_site_fract_z
_atom_site_U_iso_or_equiv
_atom_site_adp_type
_atom_site_occupancy
_atom_site_symmetry_multiplicity
_atom_site_calc_flag
_atom_site_refinement_flags
_atom_site_disorder_assembly
_atom_site_disorder_group
C1 C 0.2863(3) 0.5464(3) 0.32027(14) 0.0349(6) Uani 1 1 d . . .
C2 C 0.1508(2) 0.5655(2) 0.20882(14) 0.0325(5) Uani 1 1 d . . .
C11 C 0.2113(3) 0.7386(3) 0.34381(18) 0.0483(6) Uani 1 1 d . . .
H11A H 0.1588 0.7341 0.4216 0.058 Uiso 1 1 calc R . .
H11B H 0.3185 0.7885 0.3359 0.058 Uiso 1 1 calc R . .
C12 C 0.0484(3) 0.8532(3) 0.25282(19) 0.0526(7) Uani 1 1 d . . .
H12A H -0.0235 0.9780 0.2476 0.063 Uiso 1 1 calc R . .
C13 C 0.0131(3) 0.7648(3) 0.17986(17) 0.0454(6) Uani 1 1 d . . .
C14 C -0.1383(4) 0.8364(3) 0.0814(2) 0.0693(8) Uani 1 1 d . . .
H14A H -0.2133 0.9654 0.0745 0.104 Uiso 1 1 calc R . .
H14B H -0.2282 0.7684 0.0964 0.104 Uiso 1 1 calc R . .
H14C H -0.0706 0.8214 0.0100 0.104 Uiso 1 1 calc R . .
B3 B 0.3993(3) 0.5445(3) 0.18700(17) 0.0382(6) Uani 1 1 d . . .
H3 H 0.4517 0.6538 0.1346 0.046 Uiso 1 1 calc R . .
B4 B 0.5244(3) 0.3942(3) 0.3182(2) 0.0433(6) Uani 1 1 d . . .
H4 H 0.6585 0.4058 0.3513 0.052 Uiso 1 1 calc R . .
B5 B 0.3444(4) 0.3332(3) 0.41512(17) 0.0430(6) Uani 1 1 d . . .
H5 H 0.3631 0.3059 0.5102 0.052 Uiso 1 1 calc R . .
B6 B 0.1050(3) 0.4448(3) 0.34462(17) 0.0392(6) Uani 1 1 d . . .
H6 H -0.0323 0.4899 0.3937 0.047 Uiso 1 1 calc R . .
B7 B 0.2847(3) 0.4285(3) 0.12127(16) 0.0377(6) Uani 1 1 d . . .
H7 H 0.2624 0.4625 0.0261 0.045 Uiso 1 1 calc R . .
B8 B 0.5263(3) 0.3108(3) 0.19240(19) 0.0430(6) Uani 1 1 d . . .
H8 H 0.6636 0.2651 0.1434 0.052 Uiso 1 1 calc R . .
B9 B 0.4949(4) 0.1773(3) 0.33328(19) 0.0472(7) Uani 1 1 d . . .
H9 H 0.6119 0.0454 0.3754 0.057 Uiso 1 1 calc R . .
B10 B 0.2345(4) 0.2114(3) 0.34930(18) 0.0452(6) Uani 1 1 d . . .
H10 H 0.1830 0.1015 0.4018 0.054 Uiso 1 1 calc R . .
B11 B 0.1049(3) 0.3673(3) 0.21799(18) 0.0403(6) Uani 1 1 d . . .
H11 H -0.0327 0.3620 0.1847 0.048 Uiso 1 1 calc R . .
B12 B 0.3455(3) 0.1994(3) 0.21109(18) 0.0424(6) Uani 1 1 d . . .
H12 H 0.3654 0.0816 0.1739 0.051 Uiso 1 1 calc R . .

loop_
_atom_site_aniso_label
_atom_site_aniso_U_11
_atom_site_aniso_U_22
_atom_site_aniso_U_33
_atom_site_aniso_U_23
_atom_site_aniso_U_13
_atom_site_aniso_U_12
C1 0.0371(10) 0.0388(11) 0.0342(10) -0.0132(8) -0.0015(7) -0.0167(8)
C2 0.0341(10) 0.0353(11) 0.0312(9) -0.0120(7) -0.0006(7) -0.0129(8)
C11 0.0561(13) 0.0427(12) 0.0534(11) -0.0242(9) -0.0035(9) -0.0170(10)
C12 0.0533(13) 0.0382(12) 0.0651(13) -0.0235(10) -0.0041(10) -0.0066(10)
C13 0.0429(11) 0.0382(11) 0.0511(11) -0.0130(9) -0.0058(9) -0.0071(9)
C14 0.0653(16) 0.0529(15) 0.0775(16) -0.0168(12) -0.0285(13) -0.0009(12)
B3 0.0374(11) 0.0396(12) 0.0402(11) -0.0098(9) 0.0056(9) -0.0178(9)
B4 0.0355(12) 0.0469(14) 0.0482(12) -0.0132(10) -0.0044(9) -0.0135(10)
B5 0.0520(14) 0.0450(13) 0.0310(10) -0.0081(9) -0.0017(9) -0.0166(11)
B6 0.0428(12) 0.0495(13) 0.0350(11) -0.0161(9) 0.0097(8) -0.0254(10)
B7 0.0463(13) 0.0394(12) 0.0304(10) -0.0134(9) 0.0057(9) -0.0161(10)
B8 0.0396(12) 0.0426(13) 0.0443(12) -0.0139(9) 0.0071(9) -0.0107(10)
B9 0.0530(14) 0.0354(13) 0.0447(12) -0.0057(10) -0.0041(10) -0.0078(11)
B10 0.0621(15) 0.0417(13) 0.0373(11) -0.0076(9) 0.0079(10) -0.0276(11)
B11 0.0446(13) 0.0454(13) 0.0412(11) -0.0171(9) 0.0033(9) -0.0242(10)
B12 0.0544(14) 0.0348(12) 0.0409(11) -0.0137(9) 0.0063(10) -0.0172(10)

loop_
_atom_type_symbol
_atom_type_description
_atom_type_scat_dispersion_real
_atom_type_scat_dispersion_imag
_atom_type_scat_source
C C 0.0033 0.0016 'International Tables Vol C Tables 4.2.6.8 and 6.1.1.4'
H H 0.0000 0.0000 'International Tables Vol C Tables 4.2.6.8 and 6.1.1.4'
B B 0.0013 0.0007 'International Tables Vol C Tables 4.2.6.8 and 6.1.1.4'

loop_
_geom_angle_atom_site_label_1
_geom_angle_atom_site_label_2
_geom_angle_atom_site_label_3
_geom_angle
_geom_angle_site_symmetry_1
_geom_angle_site_symmetry_3
_geom_angle_publ_flag
C11 C1 C2 105.38(14) . . ?
C11 C1 B4 130.30(15) . . ?
C2 C1 B4 111.41(13) . . ?
C11 C1 B5 130.06(15) . . ?
C2 C1 B5 111.54(13) . . ?
B4 C1 B5 63.05(13) . . ?
C11 C1 B3 112.45(15) . . ?
C2 C1 B3 61.80(10) . . ?
B4 C1 B3 61.90(12) . . ?
B5 C1 B3 114.17(14) . . ?
C11 C1 B6 112.33(15) . . ?
C2 C1 B6 61.79(10) . . ?
B4 C1 B6 114.05(15) . . ?
B5 C1 B6 61.97(12) . . ?
B3 C1 B6 114.38(13) . . ?
C13 C2 C1 104.02(13) . . ?
C13 C2 B7 130.99(14) . . ?
C1 C2 B7 111.75(13) . . ?
C13 C2 B11 130.96(15) . . ?
C1 C2 B11 111.65(13) . . ?
B7 C2 B11 63.03(11) . . ?
C13 C2 B3 111.87(15) . . ?
C1 C2 B3 61.83(10) . . ?
B7 C2 B3 62.11(12) . . ?
B11 C2 B3 114.22(14) . . ?
C13 C2 B6 111.75(15) . . ?
C1 C2 B6 61.87(11) . . ?
B7 C2 B6 114.23(14) . . ?
B11 C2 B6 61.98(11) . . ?
B3 C2 B6 114.47(13) . . ?
C12 C11 C1 104.34(15) . . ?
C13 C12 C11 115.71(19) . . ?
C12 C13 C14 129.4(2) . . ?
C12 C13 C2 110.56(17) . . ?
C14 C13 C2 120.07(17) . . ?
C2 B3 C1 56.37(10) . . ?
C2 B3 B8 105.01(14) . . ?
C1 B3 B8 105.10(14) . . ?
C2 B3 B4 104.15(14) . . ?
C1 B3 B4 58.31(11) . . ?
B8 B3 B4 61.03(13) . . ?
C2 B3 B7 58.22(10) . . ?
C1 B3 B7 104.22(13) . . ?
B8 B3 B7 61.11(12) . . ?
B4 B3 B7 109.42(15) . . ?
C1 B4 B3 59.78(11) . . ?
C1 B4 B9 104.48(15) . . ?
B3 B4 B9 107.50(15) . . ?
C1 B4 B5 58.53(12) . . ?
B3 B4 B5 108.73(15) . . ?
B9 B4 B5 60.06(13) . . ?
C1 B4 B8 104.60(14) . . ?
B3 B4 B8 58.92(12) . . ?
B9 B4 B8 60.12(12) . . ?
B5 B4 B8 108.20(15) . . ?
C1 B5 B6 59.73(11) . . ?
C1 B5 B4 58.42(12) . . ?
B6 B5 B4 108.43(14) . . ?
C1 B5 B9 104.31(14) . . ?
B6 B5 B9 107.23(14) . . ?
B4 B5 B9 59.94(13) . . ?
C1 B5 B10 104.55(14) . . ?
B6 B5 B10 58.89(13) . . ?
B4 B5 B10 107.96(15) . . ?
B9 B5 B10 59.99(13) . . ?
C2 B6 C1 56.34(9) . . ?
C2 B6 B10 105.18(14) . . ?
C1 B6 B10 105.13(15) . . ?
C2 B6 B11 58.30(11) . . ?
C1 B6 B11 104.23(13) . . ?
B10 B6 B11 61.20(12) . . ?
C2 B6 B5 104.20(14) . . ?
C1 B6 B5 58.31(11) . . ?
B10 B6 B5 61.05(13) . . ?
B11 B6 B5 109.49(16) . . ?
C2 B7 B3 59.67(10) . . ?
C2 B7 B12 104.16(13) . . ?
B3 B7 B12 107.23(14) . . ?
C2 B7 B11 58.51(11) . . ?
B3 B7 B11 108.53(13) . . ?
B12 B7 B11 59.81(12) . . ?
C2 B7 B8 104.30(13) . . ?
B3 B7 B8 58.75(12) . . ?
B12 B7 B8 60.10(12) . . ?
B11 B7 B8 107.94(14) . . ?
B3 B8 B4 60.05(12) . . ?
B3 B8 B9 108.21(15) . . ?
B4 B8 B9 59.89(13) . . ?
B3 B8 B12 108.00(15) . . ?
B4 B8 B12 107.88(15) . . ?
B9 B8 B12 60.24(12) . . ?
B3 B8 B7 60.14(12) . . ?
B4 B8 B7 107.88(15) . . ?
B9 B8 B7 108.00(15) . . ?
B12 B8 B7 59.68(12) . . ?
B4 B9 B5 60.00(12) . . ?
B4 B9 B10 108.08(16) . . ?
B5 B9 B10 60.09(13) . . ?
B4 B9 B8 59.99(13) . . ?
B5 B9 B8 108.04(15) . . ?
B10 B9 B8 108.09(15) . . ?
B4 B9 B12 107.68(15) . . ?
B5 B9 B12 107.75(15) . . ?
B10 B9 B12 59.89(12) . . ?
B8 B9 B12 59.88(12) . . ?
B6 B10 B9 108.11(15) . . ?
B6 B10 B12 107.74(15) . . ?
B9 B10 B12 60.25(13) . . ?
B6 B10 B5 60.06(12) . . ?
B9 B10 B5 59.92(13) . . ?
B12 B10 B5 107.90(15) . . ?
B6 B10 B11 59.96(12) . . ?
B9 B10 B11 107.79(15) . . ?
B12 B10 B11 59.51(12) . . ?
B5 B10 B11 107.74(15) . . ?
C2 B11 B6 59.72(11) . . ?
C2 B11 B12 104.28(15) . . ?
B6 B11 B12 107.35(15) . . ?
C2 B11 B7 58.46(11) . . ?
B6 B11 B7 108.63(14) . . ?
B12 B11 B7 60.01(12) . . ?
C2 B11 B10 104.46(13) . . ?
B6 B11 B10 58.85(12) . . ?
B12 B11 B10 60.12(13) . . ?
B7 B11 B10 108.18(15) . . ?
B11 B12 B7 60.18(12) . . ?
B11 B12 B10 60.37(13) . . ?
B7 B12 B10 108.51(15) . . ?
B11 B12 B8 108.33(15) . . ?
B7 B12 B8 60.22(12) . . ?
B10 B12 B8 108.06(15) . . ?
B11 B12 B9 108.15(15) . . ?
B7 B12 B9 108.15(15) . . ?
B10 B12 B9 59.85(13) . . ?
B8 B12 B9 59.88(12) . . ?

loop_
_geom_bond_atom_site_label_1
_geom_bond_atom_site_label_2
_geom_bond_distance
_geom_bond_site_symmetry_2
_geom_bond_publ_flag
C1 C11 1.528(3) . ?
C1 C2 1.632(2) . ?
C1 B4 1.702(3) . ?
C1 B5 1.704(3) . ?
C1 B3 1.728(3) . ?
C1 B6 1.729(3) . ?
C2 C13 1.503(3) . ?
C2 B7 1.702(3) . ?
C2 B11 1.703(3) . ?
C2 B3 1.728(3) . ?
C2 B6 1.728(3) . ?
C11 C12 1.499(3) . ?
C12 C13 1.335(3) . ?
C13 C14 1.496(3) . ?
B3 B8 1.744(3) . ?
B3 B4 1.764(3) . ?
B3 B7 1.769(3) . ?
B4 B9 1.780(3) . ?
B4 B5 1.781(3) . ?
B4 B8 1.781(3) . ?
B5 B6 1.768(3) . ?
B5 B9 1.782(3) . ?
B5 B10 1.785(3) . ?
B6 B10 1.746(3) . ?
B6 B11 1.767(3) . ?
B7 B12 1.776(3) . ?
B7 B11 1.779(3) . ?
B7 B8 1.786(3) . ?
B8 B9 1.784(3) . ?
B8 B12 1.784(3) . ?
B9 B10 1.783(3) . ?
B9 B12 1.790(3) . ?
B10 B12 1.784(3) . ?
B10 B11 1.788(3) . ?
B11 B12 1.773(3) . ?
